data_4312872
loop_
_publ_author_name
'S. Sailaja'
'K. Rajender Reddy'
'M. V. Rajasekharan'
'C. Hureau'
'E. Rivi\`ere'
'J. Cano'
'J.-J. Girerd'

_publ_section_title
;
 Synthesis, Structure, and Magnetic Properties of [MnIII(salpn)NCS]n, a
 Helical Polymer, and the Dimer [MnIII(salpn)NCS]2. Weak Ferromagnetism in
 [MnIII(salpn)NCS]n Related to the Strong Magnetic Anisotropy in
 Jahn-Teller Mn(III) (salpnH2=N,N'-Bis(salicylidene)-1,3-diaminopropane)
;
_journal_name_full 'Inorganic Chemistry'
_journal_page_first 180
_journal_page_last 186
_journal_paper_doi 10.1021/ic0256617
_journal_volume 42
_journal_year 2003
_chemical_formula_sum 'C18 H16 Mn N3 O2 S'
_chemical_formula_weight 393.34
_chemical_name_systematic
; 
[{N,N'-bis(salicylidene)-1,3-diaminopropane}manganese(III)] thiocyanate
;
_space_group_IT_number 33
_symmetry_cell_setting orthorhombic
_symmetry_space_group_name_Hall 'P 2c -2n'
_symmetry_space_group_name_H-M 'P n a 21'
_atom_sites_solution_hydrogens geom
_atom_sites_solution_primary direct
_atom_sites_solution_secondary difmap
_audit_creation_method SHELXL-93
_cell_angle_alpha 90.00
_cell_angle_beta 90.00
_cell_angle_gamma 90.00
_cell_formula_units_Z 4
_cell_length_a 12.5277(14)
_cell_length_b 11.576(2)
_cell_length_c 11.513(2)
_cell_measurement_reflns_used 25
_cell_measurement_temperature 293(2)
_cell_measurement_theta_max 13.5
_cell_measurement_theta_min 4.6
_cell_volume 1669.6(4)
_computing_cell_refinement 'CAD-4 Data collection software'
_computing_data_collection 'CAD-4 Data collection software'
_computing_data_reduction 'XTAL-3.5 (Hall et al., 1996)'
_computing_molecular_graphics 'ORTEP-III (Burnett & Johnson, 1996)'
_computing_publication_material 'SHELXL-93 (Sheldrick, 1993)'
_computing_structure_refinement 'SHELXL-93 (Sheldrick, 1993)'
_computing_structure_solution 'SHELXS-86 (Sheldrick, 1990)'
_diffrn_ambient_temperature 293(2)
_diffrn_measurement_device CAD-4
_diffrn_measurement_method w-scans
_diffrn_radiation_monochromator graphite
_diffrn_radiation_source 'fine-focus sealed tube'
_diffrn_radiation_type MoK\a
_diffrn_radiation_wavelength 0.71073
_diffrn_reflns_av_R_equivalents 0.0216
_diffrn_reflns_av_sigmaI/netI 0.0235
_diffrn_reflns_limit_h_max 14
_diffrn_reflns_limit_h_min -14
_diffrn_reflns_limit_k_max 13
_diffrn_reflns_limit_k_min 0
_diffrn_reflns_limit_l_max 13
_diffrn_reflns_limit_l_min 0
_diffrn_reflns_number 3021
_diffrn_reflns_theta_max 24.98
_diffrn_reflns_theta_min 2.40
_diffrn_standards_decay_% 0
_diffrn_standards_interval_time 60
_diffrn_standards_number 2
_exptl_absorpt_coefficient_mu 0.933
_exptl_absorpt_correction_T_max 99.93
_exptl_absorpt_correction_T_min 88.08
_exptl_absorpt_correction_type semiempirical
_exptl_absorpt_process_details 'North et al., 1968'
_exptl_crystal_colour 'dark green'
_exptl_crystal_density_diffrn 1.565
_exptl_crystal_description needle
_exptl_crystal_F_000 808
_exptl_crystal_size_max 0.25
_exptl_crystal_size_mid 0.20
_exptl_crystal_size_min 0.20
_refine_diff_density_max 0.304
_refine_diff_density_min -0.248
_refine_diff_density_rms 0.046
_refine_ls_abs_structure_details 'Flack H D (1983), Acta Cryst. A39, 876-881'
_refine_ls_abs_structure_Flack 0.00
_refine_ls_extinction_method none
_refine_ls_goodness_of_fit_all 1.049
_refine_ls_goodness_of_fit_obs 1.053
_refine_ls_hydrogen_treatment riding
_refine_ls_matrix_type full
_refine_ls_number_parameters 227
_refine_ls_number_reflns 1543
_refine_ls_number_restraints 1
_refine_ls_restrained_S_all 1.064
_refine_ls_restrained_S_obs 1.052
_refine_ls_R_factor_all 0.0237
_refine_ls_R_factor_obs 0.0219
_refine_ls_shift/esd_max 0.006
_refine_ls_shift/esd_mean 0.002
_refine_ls_structure_factor_coef Fsqd
_refine_ls_weighting_details 'calc w=1/[\s^2^(Fo^2^)+(0.0411P)^2^+0.1457P] where P=(Fo^2^+2Fc^2^)/3'
_refine_ls_weighting_scheme calc
_refine_ls_wR_factor_all 0.0585
_refine_ls_wR_factor_obs 0.0563
_reflns_number_observed 1480
_reflns_number_total 1551
_reflns_observed_criterion >2sigma(I)
_cod_data_source_file ic0256617_s1_2.cif
_cod_data_source_block '[Mn(salpn)NCS]n'
_cod_database_code 4312872

loop_
_symmetry_equiv_pos_as_xyz
'x, y, z'
'-x, -y, z+1/2'
'x+1/2, -y+1/2, z'
'-x+1/2, y+1/2, z+1/2'

loop_
_atom_site_aniso_label
_atom_site_aniso_U_11
_atom_site_aniso_U_22
_atom_site_aniso_U_33
_atom_site_aniso_U_23
_atom_site_aniso_U_13
_atom_site_aniso_U_12
Mn1 0.0207(2) 0.0245(2) 0.0289(2) 0.0019(2) 0.0025(2) 0.00013(13)
S1 0.0435(4) 0.0382(4) 0.0340(4) -0.0038(3) 0.0048(3) -0.0103(3)
O1 0.0261(8) 0.0326(9) 0.0547(12) 0.0029(12) 0.0070(11) 0.0043(7)
O2 0.0247(9) 0.0353(10) 0.0457(13) 0.0102(10) 0.0029(9) -0.0014(8)
N1 0.0223(10) 0.0293(11) 0.0240(11) 0.0007(10) 0.0009(9) 0.0007(9)
N2 0.0235(9) 0.0254(10) 0.0310(11) -0.0025(11) 0.0001(11) -0.0007(8)
N3 0.0435(13) 0.0441(14) 0.0295(13) -0.0046(12) 0.0028(11) -0.0015(13)
C1 0.0322(12) 0.0326(13) 0.0293(13) 0.0054(13) -0.001(2) 0.0084(10)
C2 0.0360(15) 0.048(2) 0.044(2) 0.0060(15) 0.007(2) 0.0119(14)
C3 0.054(2) 0.049(2) 0.047(2) 0.000(2) 0.007(2) 0.027(2)
C4 0.062(2) 0.0305(14) 0.063(2) -0.002(2) -0.005(2) 0.0145(15)
C5 0.050(2) 0.0308(15) 0.056(2) 0.0066(14) 0.001(2) 0.0042(14)
C6 0.0338(15) 0.0323(14) 0.031(2) 0.0036(11) -0.0015(11) 0.0083(12)
C7 0.0298(13) 0.0329(14) 0.0304(15) 0.0069(12) 0.0015(13) -0.0037(11)
C8 0.0295(13) 0.0381(15) 0.034(2) 0.0041(12) 0.0096(12) 0.0023(11)
C9 0.0221(13) 0.0354(14) 0.047(2) 0.0001(14) 0.0031(13) 0.0003(11)
C10 0.0292(13) 0.0294(14) 0.042(2) -0.0015(13) 0.0090(13) 0.0045(11)
C11 0.0310(13) 0.0279(13) 0.036(2) -0.0024(13) -0.0056(13) 0.0027(11)
C12 0.041(2) 0.0272(13) 0.032(2) -0.0017(13) -0.0031(13) -0.0019(12)
C13 0.053(2) 0.037(2) 0.044(2) 0.006(2) 0.000(2) 0.006(2)
C14 0.071(2) 0.035(2) 0.042(2) 0.011(2) 0.001(2) -0.007(2)
C15 0.056(2) 0.042(2) 0.040(2) 0.006(2) 0.006(2) -0.018(2)
C16 0.0370(15) 0.041(2) 0.040(2) 0.003(2) 0.0013(15) -0.0109(13)
C17 0.0335(14) 0.0299(13) 0.0291(15) 0.0014(13) -0.0021(12) -0.0075(11)
C18 0.0248(13) 0.047(2) 0.0237(14) -0.0001(14) 0.0007(12) -0.0017(12)

loop_
_atom_site_label
_atom_site_type_symbol
_atom_site_fract_x
_atom_site_fract_y
_atom_site_fract_z
_atom_site_U_iso_or_equiv
_atom_site_thermal_displace_type
_atom_site_occupancy
_atom_site_calc_flag
_atom_site_refinement_flags
_atom_site_disorder_group
Mn1 Mn 0.01529(3) 0.10886(3) 0.00226(5) 0.02468(12) Uani 1 d . .
S1 S -0.07340(6) -0.17885(6) -0.27618(7) 0.0386(2) Uani 1 d . .
O1 O 0.13083(13) 0.0053(2) -0.0020(3) 0.0378(4) Uani 1 d . .
O2 O 0.10757(14) 0.2119(2) -0.0774(2) 0.0352(5) Uani 1 d . .
N1 N -0.0759(2) -0.0103(2) 0.0874(2) 0.0252(5) Uani 1 d . .
N2 N -0.09670(15) 0.2363(2) 0.0078(2) 0.0266(4) Uani 1 d . .
N3 N -0.0584(2) 0.0334(2) -0.1610(2) 0.0390(6) Uani 1 d . .
C1 C 0.1268(2) -0.1086(2) -0.0059(3) 0.0314(5) Uani 1 d . .
C2 C 0.2145(3) -0.1698(3) -0.0498(3) 0.0428(7) Uani 1 d . .
H2 H 0.2746(3) -0.1299(3) -0.0750(3) 0.044(2) Uiso 1 calc R .
C3 C 0.2123(3) -0.2888(3) -0.0557(3) 0.0500(8) Uani 1 d . .
H3 H 0.2704(3) -0.3281(3) -0.0868(3) 0.044(2) Uiso 1 calc R .
C4 C 0.1248(3) -0.3508(3) -0.0159(4) 0.0517(9) Uani 1 d . .
H4 H 0.1243(3) -0.4311(3) -0.0200(4) 0.044(2) Uiso 1 calc R .
C5 C 0.0399(3) -0.2930(3) 0.0291(3) 0.0457(9) Uani 1 d . .
H5 H -0.0187(3) -0.3342(3) 0.0563(3) 0.044(2) Uiso 1 calc R .
C6 C 0.0394(2) -0.1721(2) 0.0349(3) 0.0323(6) Uani 1 d . .
C7 C -0.0526(2) -0.1177(2) 0.0874(3) 0.0310(6) Uani 1 d . .
H7 H -0.1002(2) -0.1664(2) 0.1254(3) 0.044(2) Uiso 1 calc R .
C8 C -0.1712(2) 0.0222(3) 0.1556(3) 0.0337(6) Uani 1 d . .
H8A H -0.1486(2) 0.0514(3) 0.2307(3) 0.044(2) Uiso 1 calc R .
H8B H -0.2144(2) -0.0461(3) 0.1689(3) 0.044(2) Uiso 1 calc R .
C9 C -0.2382(2) 0.1128(2) 0.0955(3) 0.0349(7) Uani 1 d . .
H9A H -0.3062(2) 0.1191(2) 0.1351(3) 0.044(2) Uiso 1 calc R .
H9B H -0.2522(2) 0.0879(2) 0.0164(3) 0.044(2) Uiso 1 calc R .
C10 C -0.1854(2) 0.2309(2) 0.0925(3) 0.0335(6) Uani 1 d . .
H10A H -0.2384(2) 0.2887(2) 0.0725(3) 0.044(2) Uiso 1 calc R .
H10B H -0.1582(2) 0.2491(2) 0.1693(3) 0.044(2) Uiso 1 calc R .
C11 C -0.0972(2) 0.3249(2) -0.0594(3) 0.0317(6) Uani 1 d . .
H11 H -0.1576(2) 0.3715(2) -0.0568(3) 0.044(2) Uiso 1 calc R .
C12 C -0.0141(2) 0.3597(3) -0.1384(3) 0.0333(6) Uani 1 d . .
C13 C -0.0302(3) 0.4603(3) -0.2061(4) 0.0446(8) Uani 1 d . .
H13 H -0.0963(3) 0.4967(3) -0.2046(4) 0.044(2) Uiso 1 calc R .
C14 C 0.0497(3) 0.5050(3) -0.2739(3) 0.0495(9) Uani 1 d . .
H14 H 0.0380(3) 0.5708(3) -0.3185(3) 0.044(2) Uiso 1 calc R .
C15 C 0.1487(3) 0.4503(3) -0.2747(3) 0.0461(8) Uani 1 d . .
H15 H 0.2036(3) 0.4806(3) -0.3198(3) 0.044(2) Uiso 1 calc R .
C16 C 0.1670(2) 0.3520(3) -0.2102(3) 0.0393(7) Uani 1 d . .
H16 H 0.2338(2) 0.3170(3) -0.2128(3) 0.044(2) Uiso 1 calc R .
C17 C 0.0864(2) 0.3039(2) -0.1405(3) 0.0308(6) Uani 1 d . .
C18 C -0.0654(2) -0.0538(3) -0.2095(3) 0.0318(6) Uani 1 d . .

loop_
_atom_type_symbol
_atom_type_description
_atom_type_scat_dispersion_real
_atom_type_scat_dispersion_imag
_atom_type_scat_source
C C 0.0033 0.0016 'International Tables Vol C Tables 4.2.6.8 and 6.1.1.4'
H H 0.0000 0.0000 'International Tables Vol C Tables 4.2.6.8 and 6.1.1.4'
N N 0.0061 0.0033 'International Tables Vol C Tables 4.2.6.8 and 6.1.1.4'
O O 0.0106 0.0060 'International Tables Vol C Tables 4.2.6.8 and 6.1.1.4'
S S 0.1246 0.1234 'International Tables Vol C Tables 4.2.6.8 and 6.1.1.4'
Mn Mn 0.3368 0.7283 'International Tables Vol C Tables 4.2.6.8 and 6.1.1.4'

loop_
_geom_angle_atom_site_label_1
_geom_angle_atom_site_label_2
_geom_angle_atom_site_label_3
_geom_angle
_geom_angle_site_symmetry_1
_geom_angle_site_symmetry_3
_geom_angle_publ_flag
O1 Mn1 O2 85.37(9) . . y
O1 Mn1 N2 173.20(8) . . y
O2 Mn1 N2 88.83(9) . . y
O1 Mn1 N1 90.70(9) . . y
O2 Mn1 N1 176.06(8) . . y
N2 Mn1 N1 95.10(9) . . y
O1 Mn1 N3 92.63(11) . . y
O2 Mn1 N3 95.13(10) . . y
N2 Mn1 N3 91.43(10) . . y
N1 Mn1 N3 84.84(10) . . y
O1 Mn1 S1 90.47(9) . 2 y
O2 Mn1 S1 95.80(8) . 2 y
N2 Mn1 S1 86.57(8) . 2 y
N1 Mn1 S1 84.41(7) . 2 y
N3 Mn1 S1 168.84(7) . 2 y
C18 S1 Mn1 99.00(11) . 2_554 ?
C1 O1 Mn1 127.5(2) . . ?
C17 O2 Mn1 130.7(2) . . ?
C7 N1 C8 115.6(2) . . ?
C7 N1 Mn1 122.0(2) . . ?
C8 N1 Mn1 122.4(2) . . ?
C11 N2 C10 115.3(2) . . ?
C11 N2 Mn1 124.2(2) . . ?
C10 N2 Mn1 120.5(2) . . ?
C18 N3 Mn1 140.0(2) . . ?
O1 C1 C6 122.9(2) . . ?
O1 C1 C2 119.1(3) . . ?
C6 C1 C2 118.0(2) . . ?
C3 C2 C1 120.5(3) . . ?
C2 C3 C4 121.1(3) . . ?
C5 C4 C3 119.3(3) . . ?
C4 C5 C6 120.9(3) . . ?
C1 C6 C5 120.3(3) . . ?
C1 C6 C7 122.4(3) . . ?
C5 C6 C7 117.3(3) . . ?
N1 C7 C6 127.3(3) . . ?
N1 C8 C9 112.4(2) . . ?
C8 C9 C10 113.2(2) . . ?
N2 C10 C9 112.3(2) . . ?
N2 C11 C12 126.9(3) . . ?
C17 C12 C13 119.5(3) . . ?
C17 C12 C11 121.8(3) . . ?
C13 C12 C11 118.4(3) . . ?
C14 C13 C12 121.4(3) . . ?
C13 C14 C15 118.8(3) . . ?
C16 C15 C14 121.3(3) . . ?
C15 C16 C17 121.1(3) . . ?
O2 C17 C16 119.4(3) . . ?
O2 C17 C12 122.6(3) . . ?
C16 C17 C12 117.9(3) . . ?
N3 C18 S1 178.7(3) . . ?

loop_
_geom_bond_atom_site_label_1
_geom_bond_atom_site_label_2
_geom_bond_distance
_geom_bond_site_symmetry_2
_geom_bond_publ_flag
Mn1 O1 1.880(2) . y
Mn1 O2 1.897(2) . y
Mn1 N2 2.037(2) . y
Mn1 N1 2.042(2) . y
Mn1 N3 2.270(3) . y
Mn1 S1 2.7737(11) 2 y
S1 C18 1.642(3) . ?
S1 Mn1 2.7737(11) 2_554 ?
O1 C1 1.320(3) . ?
O2 C17 1.316(3) . ?
N1 C7 1.277(3) . ?
N1 C8 1.477(3) . ?
N2 C11 1.285(4) . ?
N2 C10 1.480(4) . ?
N3 C18 1.156(4) . ?
C1 C6 1.400(4) . ?
C1 C2 1.402(4) . ?
C2 C3 1.380(4) . ?
C3 C4 1.388(5) . ?
C4 C5 1.360(5) . ?
C5 C6 1.401(4) . ?
C6 C7 1.446(4) . ?
C8 C9 1.512(4) . ?
C9 C10 1.519(4) . ?
C11 C12 1.439(4) . ?
C12 C17 1.416(4) . ?
C12 C13 1.416(5) . ?
C13 C14 1.371(5) . ?
C14 C15 1.393(5) . ?
C15 C16 1.378(5) . ?
C16 C17 1.405(4) . ?
